data_1000450
loop_
_publ_author_name
'Mercier, N'
'Leblanc, M'
'Antic-Fidancev, E'
'Lemaitre-Blaise, M'

_publ_section_title
;
Structural and optical investigations of sodium europium carbonate Na3
Eu (C O3)3
;
_journal_coden_ASTM JSSCBI
_journal_name_full 'Journal of Solid State Chemistry'
_journal_page_first 33
_journal_page_last 40
_journal_paper_doi 10.1006/jssc.1997.7400
_journal_volume 132
_journal_year 1997
_chemical_formula_structural 'Na3 Eu (C O3)3'
_chemical_formula_sum 'C3 Eu Na3 O9'
_chemical_name_systematic 'Trisodium europium tricarbonate'
_space_group_IT_number 40
_symmetry_cell_setting orthorhombic
_symmetry_Int_Tables_number 40
_symmetry_space_group_name_Hall 'A 2 -2a'
_symmetry_space_group_name_H-M 'A m a 2'
_cell_angle_alpha 90
_cell_angle_beta 90
_cell_angle_gamma 90
_cell_formula_units_Z 4
_cell_length_a 9.942(2)
_cell_length_b 11.024(3)
_cell_length_c 7.147(2)
_cell_volume 783.3
_refine_ls_R_factor_all 0.019
_cod_original_formula_sum 'Eu Na3 O9'
_cod_database_code 1000450

loop_
_symmetry_equiv_pos_as_xyz
x,y,z
-x,-y,z
1/2-x,y,z
1/2+x,-y,z
x,1/2+y,1/2+z
-x,1/2-y,1/2+z
1/2-x,1/2+y,1/2+z
1/2+x,1/2-y,1/2+z

loop_
_atom_site_aniso_label
_atom_site_aniso_U_11
_atom_site_aniso_U_12
_atom_site_aniso_U_13
_atom_site_aniso_U_22
_atom_site_aniso_U_23
_atom_site_aniso_U_33
Na1 0.0118(5) 0. 0. 0.0067(4) 0.0024(20) 0.0094(5)
Na2 0.0166(8) -0.0012(6) 0. 0.0124(6) 0. 0.0209(8)
Na3 0.0137(7) 0. 0. 0.0102(6) 0.0022(6) 0.0170(7)
Eu1 0.0070(5) 0. 0. 0.0061(5) 0.00045(9) 0.0077(5)
C1 0.0093(8) -0.0007(7) 0.0016(7) 0.0104(8) .0000(6) 0.0086(7)
C2 0.0137(13) 0. 0. 0.007(1) -0.0022(9) 0.0125(13)
O1 0.0285(15) 0. 0. 0.0094(10) 0.0020(8) 0.0118(10)
O2 0.0075(6) 0.0024(6) 0.0028(5) 0.0158(7) 0.0015(6) 0.0142(7)
O3 0.0095(7) -0.0029(6) -0.0034(6) 0.0119(7) 0.0046(6) 0.0217(9)
O4 0.0276(15) 0. 0. 0.0111(10) -0.0040(9) 0.0148(11)
O5 0.0140(8) -0.0034(7) -0.0046(7) 0.0164(8) 0.0108(7) 0.0222(9)
O6 0.0206(13) 0. 0. 0.0114(9) 0.0019(7) 0.0097(8)

loop_
_atom_site_label
_atom_site_type_symbol
_atom_site_symmetry_multiplicity
_atom_site_Wyckoff_symbol
_atom_site_fract_x
_atom_site_fract_y
_atom_site_fract_z
_atom_site_occupancy
_atom_site_attached_hydrogens
_atom_site_calc_flag
Na1 Na1+ 4 b 0.25 0.7926(1) 0.0019(8) 1. 0 d
Na2 Na1+ 4 a 0. 0. 0.0667(3) 1. 0 d
Na3 Na1+ 4 b 0.25 0.0180(2) 0.3874(3) 1. 0 d
Eu1 Eu3+ 4 b 0.25 0.72838(1) 0.5 1. 0 d
C1 C4+ 8 c -0.0011(3) 0.2039(2) 0.3259(4) 1. 0 d
C2 C4+ 4 b 0.25 0.0122(3) 0.7714(5) 1. 0 d
O1 O2- 4 b 0.25 0.1158(3) 0.6924(4) 1. 0 d
O2 O2- 8 c 0.1131(2) 0.1648(2) 0.2662(3) 1. 0 d
O3 O2- 8 c 0.1093(2) 0.8586(2) 0.2991(3) 1. 0 d
O4 O2- 4 b 0.25 0.4133(3) 0.1790(5) 1. 0 d
O5 O2- 8 c 0.0101(2) 0.1969(2) -0.0830(4) 1. 0 d
O6 O2- 4 b 0.25 0.0096(3) -0.0444(4) 1. 0 d

loop_
_atom_type_symbol
_atom_type_oxidation_number
Na1+ 1.000
Eu3+ 3.000
C4+ 4.000
O2- -2.000
